data_7043849
loop_
_publ_author_name
'Sengupta, Arunava'
'Rajput, Amit'
'Barman, Suman K.'
'Mukherjee, Rabi'

_publ_section_title
;
 Low-spin [MII(L)2] and [MIII(L)2]+ (M = Fe and Co) complexes of
 tridentate azo-containing pyridine/pyrazine amide ligands: structures,
 properties and redox potential correlations
;
_journal_name_full 'Dalton Trans.'
_journal_paper_doi 10.1039/C7DT01577A
_journal_year 2017
_chemical_formula_moiety 'C34 H24 Fe N10 O2'
_chemical_formula_sum 'C34 H24 Fe N10 O2'
_chemical_formula_weight 660.48
_space_group_crystal_system monoclinic
_space_group_IT_number 14
_space_group_name_Hall '-P 2yn'
_space_group_name_H-M_alt 'P 1 21/n 1'
_symmetry_space_group_name_Hall '-P 2yn'
_symmetry_space_group_name_H-M 'P 1 21/n 1'
_atom_sites_solution_hydrogens geom
_atom_sites_solution_primary dual
_audit_creation_date 2017-07-05
_audit_creation_method
;
Olex2 1.2-alpha
(compiled 2017.05.22 svn.r3414 for OlexSys, GUI svn.r5347)
;
_audit_update_record
;
2017-07-09 deposited with the CCDC.
2017-07-26 downloaded from the CCDC.
;
_cell_angle_alpha 90
_cell_angle_beta 97.055(4)
_cell_angle_gamma 90
_cell_formula_units_Z 4
_cell_length_a 11.1427(16)
_cell_length_b 12.3508(19)
_cell_length_c 21.115(3)
_cell_measurement_reflns_used 2941
_cell_measurement_temperature 100(2)
_cell_measurement_theta_max 25.5
_cell_measurement_theta_min 1.9
_cell_volume 2883.9(7)
_computing_cell_refinement 'SAINT v6.45A (Bruker, 2003)'
_computing_data_collection 'Bruker SMART'
_computing_data_reduction 'SAINT v6.45A (Bruker, 2003)'
_computing_molecular_graphics 'Olex2 (Dolomanov et al., 2009)'
_computing_publication_material 'Olex2 (Dolomanov et al., 2009)'
_computing_structure_refinement 'ShelXL (Sheldrick, 2015)'
_computing_structure_solution 'ShelXT (Sheldrick, 2015)'
_diffrn_ambient_temperature 100(2)
_diffrn_measured_fraction_theta_full 0.998
_diffrn_measured_fraction_theta_max 0.998
_diffrn_measurement_device_type 'CCD area detector'
_diffrn_measurement_method 'phi and omega scans'
_diffrn_radiation_type MoK\a
_diffrn_radiation_wavelength 0.71073
_diffrn_reflns_av_R_equivalents 0.1000
_diffrn_reflns_av_unetI/netI 0.1212
_diffrn_reflns_Laue_measured_fraction_full 0.998
_diffrn_reflns_Laue_measured_fraction_max 0.998
_diffrn_reflns_limit_h_max 13
_diffrn_reflns_limit_h_min -10
_diffrn_reflns_limit_k_max 14
_diffrn_reflns_limit_k_min -14
_diffrn_reflns_limit_l_max 18
_diffrn_reflns_limit_l_min -25
_diffrn_reflns_number 15372
_diffrn_reflns_point_group_measured_fraction_full 0.998
_diffrn_reflns_point_group_measured_fraction_max 0.998
_diffrn_reflns_theta_full 25.242
_diffrn_reflns_theta_max 25.500
_diffrn_reflns_theta_min 1.914
_diffrn_source 'fine-focus sealed tube'
_exptl_absorpt_coefficient_mu 0.577
_exptl_absorpt_correction_T_max 0.707
_exptl_absorpt_correction_T_min 0.250
_exptl_absorpt_correction_type empirical
_exptl_absorpt_process_details
;
SADABS v.2.10 (Bruker,2003) was used for absorption correction.
R(int) was 0.0678 before and 0.0430 after correction.
The Ratio of minimum to maximum transmission is 0.2956.
The \l/2 correction factor is 0.0015.
;
_exptl_crystal_colour green
_exptl_crystal_density_diffrn 1.521
_exptl_crystal_description block
_exptl_crystal_F_000 1360
_exptl_crystal_size_max 0.600
_exptl_crystal_size_mid 0.200
_exptl_crystal_size_min 0.100
_refine_diff_density_max 0.461
_refine_diff_density_min -0.365
_refine_diff_density_rms 0.083
_refine_ls_extinction_method none
_refine_ls_goodness_of_fit_ref 0.971
_refine_ls_hydrogen_treatment constr
_refine_ls_matrix_type full
_refine_ls_number_parameters 424
_refine_ls_number_reflns 5362
_refine_ls_number_restraints 0
_refine_ls_restrained_S_all 0.971
_refine_ls_R_factor_all 0.1273
_refine_ls_R_factor_gt 0.0545
_refine_ls_shift/su_max 0.001
_refine_ls_shift/su_mean 0.000
_refine_ls_structure_factor_coef Fsqd
_refine_ls_weighting_details 'w=1/[\s^2^(Fo^2^)+(0.0412P)^2^] where P=(Fo^2^+2Fc^2^)/3'
_refine_ls_weighting_scheme calc
_refine_ls_wR_factor_gt 0.0960
_refine_ls_wR_factor_ref 0.1230
_reflns_Friedel_coverage 0.000
_reflns_number_gt 2941
_reflns_number_total 5362
_reflns_threshold_expression 'I > 2\s(I)'
_cod_data_source_file c7dt01577a2.cif
_cod_data_source_block 4junbm_complex2
_cod_database_code 7043849
_shelx_shelxl_version_number 2016/6
_shelx_space_group_comment
;
The symmetry employed for this shelxl refinement is uniquely defined
by the following loop, which should always be used as a source of
symmetry information in preference to the above space-group names.
They are only intended as comments.
;
_shelx_estimated_absorpt_t_max 0.944
_shelx_estimated_absorpt_t_min 0.871
_olex2_refinement_description
;
1. Fixed Uiso
 At 1.2 times of:
  All C(H) groups
2.a Aromatic/amide H refined with riding coordinates:
 C2(H2), C1(H1), C10(H10), C8(H8), C27(H27), C33(H33), C15(H15), C34(H34),
 C17(H17), C18(H18), C26(H26), C3(H3), C13(H13), C24(H24), C14(H14), C7(H7),
 C20(H20), C30(H30), C25(H25), C32(H32), C19(H19), C16(H16), C9(H9), C31(H31)
;
_olex2_submission_special_instructions 'No special instructions were received'

loop_
_space_group_symop_operation_xyz
'x, y, z'
'-x+1/2, y+1/2, -z+1/2'
'-x, -y, -z'
'x-1/2, -y-1/2, z-1/2'

loop_
_atom_site_label
_atom_site_type_symbol
_atom_site_fract_x
_atom_site_fract_y
_atom_site_fract_z
_atom_site_U_iso_or_equiv
_atom_site_adp_type
_atom_site_occupancy
_atom_site_site_symmetry_order
_atom_site_calc_flag
_atom_site_refinement_flags_posn
Fe Fe 0.53405(5) 0.22247(5) 0.86343(3) 0.02227(18) Uani 1 1 d .
O1 O 0.3480(3) 0.2524(2) 0.68662(14) 0.0379(8) Uani 1 1 d .
O2 O 0.5031(3) 0.3156(2) 1.04518(14) 0.0405(9) Uani 1 1 d .
N1 N 0.4888(3) 0.3699(3) 0.83056(16) 0.0234(8) Uani 1 1 d .
N8 N 0.5791(3) 0.2752(3) 0.94896(15) 0.0227(8) Uani 1 1 d .
N3 N 0.4631(3) 0.1839(2) 0.77852(15) 0.0215(8) Uani 1 1 d .
N6 N 0.3767(3) 0.2059(2) 0.89611(16) 0.0214(8) Uani 1 1 d .
N7 N 0.1706(3) 0.1928(3) 0.96077(19) 0.0363(10) Uani 1 1 d .
N2 N 0.4217(3) 0.5627(3) 0.76423(17) 0.0316(9) Uani 1 1 d .
C6 C 0.4446(3) 0.0737(3) 0.76644(19) 0.0203(10) Uani 1 1 d .
N4 N 0.5624(3) 0.0660(3) 0.86979(16) 0.0251(8) Uani 1 1 d .
N9 N 0.7020(3) 0.2595(2) 0.85458(16) 0.0236(8) Uani 1 1 d .
N5 N 0.6332(4) 0.0027(3) 0.90448(19) 0.0483(12) Uani 1 1 d .
C11 C 0.4973(4) 0.0079(3) 0.81658(19) 0.0234(10) Uani 1 1 d .
C4 C 0.4343(3) 0.3696(3) 0.7694(2) 0.0227(10) Uani 1 1 d .
C2 C 0.4730(4) 0.5616(3) 0.8249(2) 0.0300(11) Uani 1 1 d .
H2 H 0.486862 0.627545 0.845770 0.036 Uiso 1 1 calc R
C1 C 0.5066(4) 0.4676(3) 0.8584(2) 0.0269(11) Uani 1 1 d .
H1 H 0.541793 0.472105 0.900624 0.032 Uiso 1 1 calc R
C21 C 0.3784(4) 0.2364(3) 0.9580(2) 0.0251(10) Uani 1 1 d .
C10 C 0.4897(4) -0.1049(3) 0.8126(2) 0.0294(11) Uani 1 1 d .
H10 H 0.524716 -0.147826 0.846081 0.035 Uiso 1 1 calc R
C23 C 0.6955(4) 0.3161(3) 0.9632(2) 0.0222(10) Uani 1 1 d .
C8 C 0.3786(4) -0.0864(3) 0.7089(2) 0.0305(11) Uani 1 1 d .
H8 H 0.338918 -0.119058 0.672541 0.037 Uiso 1 1 calc R
C27 C 0.8858(4) 0.3352(3) 0.9181(2) 0.0264(10) Uani 1 1 d .
H27 H 0.931124 0.325859 0.884307 0.032 Uiso 1 1 calc R
C33 C 0.6952(4) 0.0519(4) 0.6874(2) 0.0348(12) Uani 1 1 d .
H33 H 0.697587 -0.023200 0.684497 0.042 Uiso 1 1 calc R
N10 N 0.7639(3) 0.2674(3) 0.80757(17) 0.0366(10) Uani 1 1 d .
C15 C 0.8565(4) 0.1189(3) 1.0633(2) 0.0313(11) Uani 1 1 d .
H15 H 0.907600 0.144132 1.098271 0.038 Uiso 1 1 calc R
C22 C 0.4961(4) 0.2814(3) 0.9898(2) 0.0276(10) Uani 1 1 d .
C34 C 0.7237(4) 0.1025(4) 0.7459(2) 0.0353(12) Uani 1 1 d .
H34 H 0.744842 0.061587 0.782582 0.042 Uiso 1 1 calc R
C17 C 0.8255(4) 0.0593(3) 0.9550(2) 0.0376(12) Uani 1 1 d .
H17 H 0.856423 0.041603 0.917385 0.045 Uiso 1 1 calc R
C28 C 0.7641(4) 0.3066(3) 0.9119(2) 0.0221(10) Uani 1 1 d .
C18 C 0.2701(4) 0.1702(3) 0.8678(2) 0.0258(10) Uani 1 1 d .
H18 H 0.263344 0.149023 0.825296 0.031 Uiso 1 1 calc R
C12 C 0.7032(4) 0.0476(3) 0.9588(2) 0.0314(12) Uani 1 1 d .
C26 C 0.9376(4) 0.3777(3) 0.9754(2) 0.0318(11) Uani 1 1 d .
H26 H 1.018577 0.398087 0.980426 0.038 Uiso 1 1 calc R
C3 C 0.4023(4) 0.4652(3) 0.7384(2) 0.0312(11) Uani 1 1 d .
H3 H 0.364611 0.461369 0.696652 0.037 Uiso 1 1 calc R
C13 C 0.6590(4) 0.0680(3) 1.0156(2) 0.0338(12) Uani 1 1 d .
H13 H 0.577206 0.058026 1.018749 0.041 Uiso 1 1 calc R
C24 C 0.7497(4) 0.3615(3) 1.02061(19) 0.0276(11) Uani 1 1 d .
H24 H 0.705274 0.371824 1.054645 0.033 Uiso 1 1 calc R
C14 C 0.7354(4) 0.1033(3) 1.0679(2) 0.0326(12) Uani 1 1 d .
H14 H 0.705165 0.116584 1.106272 0.039 Uiso 1 1 calc R
C7 C 0.3845(4) 0.0249(3) 0.7118(2) 0.0283(11) Uani 1 1 d .
H7 H 0.349110 0.066837 0.677972 0.034 Uiso 1 1 calc R
C20 C 0.2774(4) 0.2289(4) 0.9894(2) 0.0371(12) Uani 1 1 d .
H20 H 0.283461 0.249521 1.032071 0.045 Uiso 1 1 calc R
C30 C 0.6914(4) 0.2766(4) 0.6951(2) 0.0361(11) Uani 1 1 d .
H30 H 0.693243 0.351815 0.697480 0.043 Uiso 1 1 calc R
C25 C 0.8691(4) 0.3902(3) 1.0256(2) 0.0315(11) Uani 1 1 d .
H25 H 0.905567 0.419013 1.063884 0.038 Uiso 1 1 calc R
C29 C 0.7204(4) 0.2143(4) 0.7494(2) 0.0293(10) Uani 1 1 d .
C32 C 0.6631(4) 0.1136(4) 0.6333(2) 0.0336(11) Uani 1 1 d .
H32 H 0.644000 0.079833 0.593957 0.040 Uiso 1 1 calc R
C19 C 0.1697(4) 0.1640(3) 0.9001(2) 0.0320(11) Uani 1 1 d .
H19 H 0.097784 0.138384 0.878168 0.038 Uiso 1 1 calc R
C16 C 0.9020(4) 0.0970(4) 1.0067(2) 0.0366(12) Uani 1 1 d .
H16 H 0.983657 0.107520 1.003455 0.044 Uiso 1 1 calc R
C5 C 0.4096(4) 0.2616(3) 0.7390(2) 0.0269(10) Uani 1 1 d .
C9 C 0.4301(4) -0.1516(3) 0.7588(2) 0.0321(11) Uani 1 1 d .
H9 H 0.424097 -0.226530 0.755627 0.039 Uiso 1 1 calc R
C31 C 0.6594(4) 0.2248(4) 0.6372(2) 0.0377(12) Uani 1 1 d .
H31 H 0.635352 0.265470 0.600818 0.045 Uiso 1 1 calc R

loop_
_atom_site_aniso_label
_atom_site_aniso_U_11
_atom_site_aniso_U_22
_atom_site_aniso_U_33
_atom_site_aniso_U_23
_atom_site_aniso_U_13
_atom_site_aniso_U_12
Fe 0.0293(4) 0.0175(3) 0.0193(3) -0.0002(3) 0.0003(3) -0.0009(3)
O1 0.059(2) 0.0257(19) 0.0231(18) -0.0024(14) -0.0168(16) 0.0021(14)
O2 0.042(2) 0.054(2) 0.0258(19) -0.0127(16) 0.0053(16) -0.0056(15)
N1 0.030(2) 0.022(2) 0.019(2) 0.0007(16) 0.0026(17) -0.0015(15)
N8 0.027(2) 0.0204(18) 0.0211(19) 0.0030(17) 0.0044(16) -0.0045(16)
N3 0.033(2) 0.0134(18) 0.0176(19) -0.0006(15) 0.0029(16) -0.0014(15)
N6 0.027(2) 0.0118(18) 0.024(2) 0.0003(15) 0.0000(16) -0.0015(14)
N7 0.036(2) 0.034(2) 0.040(3) -0.0005(19) 0.011(2) -0.0016(18)
N2 0.047(2) 0.019(2) 0.027(2) -0.0041(17) -0.0041(19) 0.0011(17)
C6 0.024(2) 0.013(2) 0.023(3) 0.0013(19) 0.002(2) -0.0033(17)
N4 0.031(2) 0.0195(19) 0.024(2) 0.0018(17) 0.0009(18) -0.0034(15)
N9 0.032(2) 0.0169(19) 0.022(2) -0.0015(15) 0.0013(17) -0.0004(15)
N5 0.073(3) 0.024(2) 0.040(3) -0.001(2) -0.026(2) 0.006(2)
C11 0.029(2) 0.020(2) 0.021(2) -0.007(2) 0.002(2) -0.0010(19)
C4 0.027(2) 0.021(2) 0.020(2) 0.002(2) 0.002(2) 0.0038(19)
C2 0.044(3) 0.016(2) 0.029(3) -0.005(2) -0.001(2) -0.001(2)
C1 0.041(3) 0.022(2) 0.018(2) -0.007(2) 0.004(2) 0.000(2)
C21 0.030(3) 0.024(2) 0.022(2) 0.002(2) 0.008(2) 0.0039(19)
C10 0.039(3) 0.018(2) 0.030(3) 0.001(2) -0.002(2) 0.000(2)
C23 0.027(3) 0.016(2) 0.022(3) -0.0024(18) -0.001(2) -0.0011(18)
C8 0.039(3) 0.023(2) 0.027(3) -0.004(2) -0.006(2) -0.002(2)
C27 0.028(3) 0.024(2) 0.027(3) 0.006(2) 0.004(2) -0.0020(19)
C33 0.037(3) 0.031(3) 0.037(3) -0.007(2) 0.003(2) 0.000(2)
N10 0.040(2) 0.042(2) 0.030(2) -0.009(2) 0.0100(19) -0.0137(19)
C15 0.035(3) 0.026(3) 0.029(3) 0.004(2) -0.007(2) -0.002(2)
C22 0.036(3) 0.022(2) 0.024(3) -0.002(2) 0.001(2) -0.004(2)
C34 0.038(3) 0.038(3) 0.029(3) -0.001(2) -0.001(2) -0.007(2)
C17 0.057(3) 0.027(3) 0.028(3) 0.004(2) 0.002(3) -0.009(2)
C28 0.029(3) 0.013(2) 0.023(2) -0.0026(18) 0.000(2) -0.0046(18)
C18 0.030(3) 0.016(2) 0.031(3) 0.002(2) 0.004(2) -0.0025(19)
C12 0.042(3) 0.020(2) 0.028(3) 0.005(2) -0.010(2) -0.005(2)
C26 0.033(3) 0.026(3) 0.033(3) 0.005(2) -0.005(2) -0.004(2)
C3 0.042(3) 0.028(3) 0.022(3) 0.002(2) -0.002(2) 0.005(2)
C13 0.028(3) 0.025(3) 0.045(3) 0.004(2) -0.009(2) -0.001(2)
C24 0.033(3) 0.030(3) 0.019(3) 0.000(2) -0.001(2) -0.004(2)
C14 0.040(3) 0.025(2) 0.032(3) 0.003(2) 0.000(2) -0.006(2)
C7 0.034(3) 0.026(2) 0.024(3) -0.001(2) 0.004(2) 0.001(2)
C20 0.044(3) 0.035(3) 0.033(3) -0.002(2) 0.008(2) 0.001(2)
C30 0.041(3) 0.033(3) 0.036(3) -0.003(3) 0.010(2) -0.002(2)
C25 0.038(3) 0.031(3) 0.023(3) 0.001(2) -0.007(2) -0.011(2)
C29 0.027(2) 0.033(3) 0.029(3) -0.010(2) 0.008(2) -0.008(2)
C32 0.040(3) 0.038(3) 0.023(3) -0.013(2) 0.005(2) 0.000(2)
C19 0.029(3) 0.025(3) 0.040(3) 0.000(2) -0.004(2) 0.000(2)
C16 0.029(3) 0.035(3) 0.046(3) 0.006(2) 0.005(3) -0.004(2)
C5 0.033(3) 0.023(2) 0.024(3) 0.001(2) 0.001(2) 0.0016(19)
C9 0.046(3) 0.017(2) 0.032(3) -0.004(2) -0.001(2) -0.001(2)
C31 0.044(3) 0.045(3) 0.024(3) -0.002(3) 0.003(2) 0.004(3)

loop_
_atom_type_symbol
_atom_type_description
_atom_type_scat_dispersion_real
_atom_type_scat_dispersion_imag
_atom_type_scat_source
C C 0.0033 0.0016 'International Tables Vol C Tables 4.2.6.8 and 6.1.1.4'
H H 0.0000 0.0000 'International Tables Vol C Tables 4.2.6.8 and 6.1.1.4'
N N 0.0061 0.0033 'International Tables Vol C Tables 4.2.6.8 and 6.1.1.4'
O O 0.0106 0.0060 'International Tables Vol C Tables 4.2.6.8 and 6.1.1.4'
Fe Fe 0.3463 0.8444 'International Tables Vol C Tables 4.2.6.8 and 6.1.1.4'

loop_
_geom_angle_atom_site_label_1
_geom_angle_atom_site_label_2
_geom_angle_atom_site_label_3
_geom_angle
N8 Fe N1 92.47(14)
N8 Fe N3 169.92(14)
N8 Fe N6 81.24(14)
N8 Fe N4 104.35(14)
N8 Fe N9 82.44(14)
N3 Fe N1 81.07(13)
N3 Fe N6 91.10(14)
N3 Fe N4 82.19(14)
N3 Fe N9 104.86(14)
N6 Fe N1 91.08(13)
N4 Fe N1 163.18(14)
N4 Fe N6 90.95(13)
N9 Fe N1 87.57(13)
N9 Fe N6 163.55(14)
N9 Fe N4 95.08(13)
C4 N1 Fe 113.2(3)
C1 N1 Fe 130.5(3)
C1 N1 C4 116.3(3)
C23 N8 Fe 117.0(3)
C22 N8 Fe 120.0(3)
C22 N8 C23 122.6(4)
C6 N3 Fe 116.5(3)
C5 N3 Fe 119.6(3)
C5 N3 C6 122.2(3)
C21 N6 Fe 113.6(3)
C18 N6 Fe 131.1(3)
C18 N6 C21 115.3(4)
C19 N7 C20 115.2(4)
C3 N2 C2 114.4(4)
N3 C6 C11 112.8(3)
N3 C6 C7 128.1(4)
C7 C6 C11 119.1(4)
N5 N4 Fe 136.6(3)
N5 N4 C11 110.9(3)
C11 N4 Fe 111.9(2)
N10 N9 Fe 134.8(3)
N10 N9 C28 111.8(3)
C28 N9 Fe 112.4(3)
N4 N5 C12 117.6(4)
C6 C11 N4 114.9(4)
C10 C11 C6 121.0(4)
C10 C11 N4 124.1(4)
N1 C4 C3 120.7(4)
N1 C4 C5 116.7(3)
C3 C4 C5 122.6(4)
N2 C2 C1 123.7(4)
N1 C1 C2 120.7(4)
N6 C21 C22 116.2(4)
N6 C21 C20 122.0(4)
C20 C21 C22 121.8(4)
C9 C10 C11 119.2(4)
N8 C23 C28 112.6(4)
N8 C23 C24 128.6(4)
C24 C23 C28 118.8(4)
C7 C8 C9 122.1(4)
C26 C27 C28 118.5(4)
C32 C33 C34 119.7(4)
N9 N10 C29 118.3(3)
C14 C15 C16 120.1(4)
O2 C22 N8 131.2(4)
O2 C22 C21 119.9(4)
N8 C22 C21 108.9(4)
C29 C34 C33 119.5(4)
C16 C17 C12 120.5(4)
C23 C28 N9 115.5(4)
C27 C28 N9 122.9(4)
C27 C28 C23 121.5(4)
N6 C18 C19 121.9(4)
C17 C12 N5 116.3(4)
C13 C12 N5 123.8(4)
C13 C12 C17 119.5(4)
C27 C26 C25 120.1(4)
N2 C3 C4 124.2(4)
C12 C13 C14 120.3(4)
C25 C24 C23 118.8(4)
C15 C14 C13 120.1(4)
C8 C7 C6 118.8(4)
N7 C20 C21 122.4(4)
C29 C30 C31 118.8(5)
C24 C25 C26 122.2(4)
C34 C29 N10 119.8(4)
C34 C29 C30 121.1(4)
C30 C29 N10 118.6(4)
C31 C32 C33 120.4(4)
N7 C19 C18 123.3(4)
C15 C16 C17 119.6(4)
O1 C5 N3 129.7(4)
O1 C5 C4 121.5(4)
N3 C5 C4 108.9(4)
C10 C9 C8 119.8(4)
C32 C31 C30 120.5(4)

loop_
_geom_bond_atom_site_label_1
_geom_bond_atom_site_label_2
_geom_bond_distance
Fe N1 1.992(3)
Fe N8 1.928(3)
Fe N3 1.928(3)
Fe N6 1.972(3)
Fe N4 1.960(3)
Fe N9 1.957(3)
O1 C5 1.233(4)
O2 C22 1.236(5)
N1 C4 1.357(5)
N1 C1 1.346(5)
N8 C23 1.390(5)
N8 C22 1.343(5)
N3 C6 1.395(5)
N3 C5 1.361(5)
N6 C21 1.357(5)
N6 C18 1.337(5)
N7 C20 1.343(5)
N7 C19 1.329(5)
N2 C2 1.337(5)
N2 C3 1.328(5)
C6 C11 1.405(5)
C6 C7 1.398(5)
N4 N5 1.276(4)
N4 C11 1.450(5)
N9 N10 1.280(4)
N9 C28 1.441(5)
N5 C12 1.419(5)
C11 C10 1.398(5)
C4 C3 1.376(5)
C4 C5 1.492(5)
C2 C1 1.387(5)
C21 C22 1.504(6)
C21 C20 1.378(6)
C10 C9 1.371(5)
C23 C28 1.406(5)
C23 C24 1.403(5)
C8 C7 1.377(5)
C8 C9 1.392(5)
C27 C28 1.391(5)
C27 C26 1.379(5)
C33 C34 1.387(6)
C33 C32 1.384(6)
N10 C29 1.424(5)
C15 C14 1.378(5)
C15 C16 1.380(6)
C34 C29 1.384(6)
C17 C12 1.382(6)
C17 C16 1.381(6)
C18 C19 1.381(5)
C12 C13 1.375(6)
C26 C25 1.389(6)
C13 C14 1.380(6)
C24 C25 1.369(5)
C30 C29 1.385(6)
C30 C31 1.387(6)
C32 C31 1.376(6)
